data_2237336
loop_
_publ_author_name
'Kaur, Manpreet'
'Jasinski, Jerry P.'
'Keeley, Amanda C.'
'Yathirajan, H. S.'
'Siddaraju, B. P.'

_publ_section_title
;
 Orphenadrinium dihydrogen citrate
;
_journal_coeditor_code HG5283
_journal_issue 2
_journal_name_full 'Acta Crystallographica Section E'
_journal_page_first o248
_journal_paper_doi 10.1107/S1600536813001207
_journal_volume 69
_journal_year 2013
_chemical_formula_iupac 'C18 H24 N O +, C6 H7 O7 -'
_chemical_formula_moiety 'C18 H24 N O +, C6 H7 O7 -'
_chemical_formula_sum 'C24 H31 N O8'
_chemical_formula_weight 461.50
_chemical_name_common
;
Orphenadrinium dihydrogen citrate
;
_chemical_name_systematic
;
<i>N</i>,<i>N</i>-Dimethyl-2-[(2-methylphenyl)(phenyl)methoxy]ethanaminium
2-carboxylatomethyl-2-hydroxybutanedioic acid
;
_space_group_IT_number 2
_symmetry_cell_setting triclinic
_symmetry_space_group_name_Hall '-P 1'
_symmetry_space_group_name_H-M 'P -1'
_atom_sites_solution_hydrogens geom
_atom_sites_solution_primary direct
_atom_sites_solution_secondary difmap
_cell_angle_alpha 98.863(7)
_cell_angle_beta 104.391(7)
_cell_angle_gamma 111.498(8)
_cell_formula_units_Z 2
_cell_length_a 9.9515(8)
_cell_length_b 10.7382(9)
_cell_length_c 12.6250(10)
_cell_measurement_reflns_used 3067
_cell_measurement_temperature 173(2)
_cell_measurement_theta_max 72.3608
_cell_measurement_theta_min 5.0592
_cell_volume 1170.0(2)
_computing_cell_refinement '<i>CrysAlis PRO</i> (Agilent, 2012)'
_computing_data_collection '<i>CrysAlis PRO</i> (Agilent, 2012)'
_computing_data_reduction '<i>CrysAlis RED</i> (Agilent, 2012)'
_computing_molecular_graphics '<i>SHELXTL</i> (Sheldrick, 2008)'
_computing_publication_material '<i>SHELXTL</i> (Sheldrick, 2008)'
_computing_structure_refinement '<i>SHELXL97</i> (Sheldrick, 2008)'
_computing_structure_solution '<i>SHELXS97</i> (Sheldrick, 2008)'
_diffrn_ambient_temperature 173(2)
_diffrn_detector_area_resol_mean 16.0416
_diffrn_measured_fraction_theta_full 0.964
_diffrn_measured_fraction_theta_max 0.964
_diffrn_measurement_device_type 'Agilent Xcalibur (Eos, Gemini)'
_diffrn_measurement_method '\w scans'
_diffrn_radiation_monochromator graphite
_diffrn_radiation_source 'Enhance (Cu) X-ray Source'
_diffrn_radiation_type CuK\a
_diffrn_radiation_wavelength 1.54184
_diffrn_reflns_av_R_equivalents 0.0291
_diffrn_reflns_av_sigmaI/netI 0.0424
_diffrn_reflns_limit_h_max 12
_diffrn_reflns_limit_h_min -11
_diffrn_reflns_limit_k_max 9
_diffrn_reflns_limit_k_min -13
_diffrn_reflns_limit_l_max 15
_diffrn_reflns_limit_l_min -11
_diffrn_reflns_number 7161
_diffrn_reflns_theta_full 72.51
_diffrn_reflns_theta_max 72.51
_diffrn_reflns_theta_min 5.06
_exptl_absorpt_coefficient_mu 0.818
_exptl_absorpt_correction_T_max 1.00000
_exptl_absorpt_correction_T_min 0.85393
_exptl_absorpt_correction_type multi-scan
_exptl_absorpt_process_details
;
(CrysAlis PRO and CrysAlis RED; Agilent, 2012)
;
_exptl_crystal_colour colorless
_exptl_crystal_density_diffrn 1.310
_exptl_crystal_density_method 'not measured'
_exptl_crystal_description chunk
_exptl_crystal_F_000 492
_exptl_crystal_size_max 0.32
_exptl_crystal_size_mid 0.28
_exptl_crystal_size_min 0.14
_refine_diff_density_max 0.665
_refine_diff_density_min -0.272
_refine_ls_extinction_coef 0.0019(7)
_refine_ls_extinction_expression Fc^*^=kFc[1+0.001xFc^2^\l^3^/sin(2\q)]^-1/4^
_refine_ls_extinction_method '<i>SHELXL97</i> (Sheldrick, 2008)'
_refine_ls_goodness_of_fit_ref 1.026
_refine_ls_hydrogen_treatment constr
_refine_ls_matrix_type full
_refine_ls_number_parameters 305
_refine_ls_number_reflns 4471
_refine_ls_number_restraints 0
_refine_ls_restrained_S_all 1.026
_refine_ls_R_factor_all 0.0633
_refine_ls_R_factor_gt 0.0558
_refine_ls_shift/su_max 0.000
_refine_ls_shift/su_mean 0.000
_refine_ls_structure_factor_coef Fsqd
_refine_ls_weighting_details 'calc w=1/[\s^2^(Fo^2^)+(0.0849P)^2^+0.4888P] where P=(Fo^2^+2Fc^2^)/3'
_refine_ls_weighting_scheme calc
_refine_ls_wR_factor_gt 0.1511
_refine_ls_wR_factor_ref 0.1607
_reflns_number_gt 3795
_reflns_number_total 4471
_reflns_threshold_expression I>2sigma(I)
_cod_data_source_file hg5283.cif
_cod_data_source_block I
_cod_database_code 2237336
_cod_database_fobs_code 2237336

loop_
_symmetry_equiv_pos_as_xyz
'x, y, z'
'-x, -y, -z'

loop_
_atom_site_type_symbol
_atom_site_label
_atom_site_fract_x
_atom_site_fract_y
_atom_site_fract_z
_atom_site_U_iso_or_equiv
_atom_site_adp_type
_atom_site_calc_flag
_atom_site_refinement_flags
_atom_site_occupancy
_atom_site_symmetry_multiplicity
O O1 0.37357(15) 0.09276(13) 0.64965(11) 0.0291(3) Uani d . 1 1
N N1 0.22933(17) -0.11367(16) 0.42955(13) 0.0264(3) Uani d . 1 1
H H1 0.2851 -0.1302 0.4902 0.032 Uiso calc R 1 1
C C1 0.3807(2) 0.16847(19) 0.75611(16) 0.0308(4) Uani d . 1 1
H H1A 0.3877 0.2604 0.7502 0.037 Uiso calc R 1 1
C C2 0.5265(2) 0.1874(2) 0.84411(16) 0.0332(4) Uani d . 1 1
C C3 0.5437(3) 0.0782(3) 0.8789(2) 0.0501(6) Uani d . 1 1
H H3 0.4637 -0.0104 0.8503 0.060 Uiso calc R 1 1
C C4 0.6844(3) 0.1009(3) 0.9589(2) 0.0575(7) Uani d . 1 1
H H4 0.6981 0.0274 0.9829 0.069 Uiso calc R 1 1
C C5 0.7998(3) 0.2326(3) 1.00022(19) 0.0528(6) Uani d . 1 1
H H5 0.8914 0.2479 1.0538 0.063 Uiso calc R 1 1
C C6 0.7842(3) 0.3411(3) 0.9652(2) 0.0582(7) Uani d . 1 1
H H6 0.8650 0.4292 0.9931 0.070 Uiso calc R 1 1
C C7 0.6485(3) 0.3199(3) 0.8885(2) 0.0491(6) Uani d . 1 1
H H7 0.6371 0.3946 0.8654 0.059 Uiso calc R 1 1
C C8 0.2379(2) 0.0950(2) 0.78589(16) 0.0328(4) Uani d . 1 1
C C9 0.1917(3) 0.1694(3) 0.85948(19) 0.0458(6) Uani d . 1 1
C C10 0.0579(3) 0.0950(4) 0.8824(2) 0.0572(7) Uani d . 1 1
H H10 0.0255 0.1428 0.9308 0.069 Uiso calc R 1 1
C C11 -0.0264(3) -0.0451(4) 0.8358(2) 0.0590(8) Uani d . 1 1
H H11 -0.1147 -0.0910 0.8524 0.071 Uiso calc R 1 1
C C12 0.0196(3) -0.1178(3) 0.7648(2) 0.0498(6) Uani d . 1 1
H H12 -0.0371 -0.2131 0.7330 0.060 Uiso calc R 1 1
C C13 0.1520(2) -0.0476(2) 0.74054(18) 0.0366(5) Uani d . 1 1
H H13 0.1836 -0.0974 0.6929 0.044 Uiso calc R 1 1
C C14 0.2779(4) 0.3211(3) 0.9121(3) 0.0717(9) Uani d . 1 1
H H14A 0.2768 0.3689 0.8538 0.107 Uiso calc R 1 1
H H14B 0.3817 0.3417 0.9541 0.107 Uiso calc R 1 1
H H14C 0.2310 0.3511 0.9626 0.107 Uiso calc R 1 1
C C15 0.2805(3) 0.1145(2) 0.55634(17) 0.0366(5) Uani d . 1 1
H H15A 0.3163 0.2133 0.5625 0.044 Uiso calc R 1 1
H H15B 0.1755 0.0790 0.5559 0.044 Uiso calc R 1 1
C C16 0.2882(2) 0.0405(2) 0.44869(17) 0.0345(4) Uani d . 1 1
H H16A 0.2293 0.0599 0.3850 0.041 Uiso calc R 1 1
H H16B 0.3938 0.0774 0.4506 0.041 Uiso calc R 1 1
C C17 0.2536(2) -0.1766(2) 0.32629(17) 0.0358(5) Uani d . 1 1
H H17A 0.3604 -0.1348 0.3348 0.054 Uiso calc R 1 1
H H17B 0.1958 -0.1607 0.2608 0.054 Uiso calc R 1 1
H H17C 0.2203 -0.2748 0.3167 0.054 Uiso calc R 1 1
C C18 0.0653(2) -0.1824(2) 0.41988(19) 0.0390(5) Uani d . 1 1
H H18A 0.0046 -0.1606 0.3601 0.059 Uiso calc R 1 1
H H18B 0.0529 -0.1497 0.4904 0.059 Uiso calc R 1 1
H H18C 0.0327 -0.2813 0.4029 0.059 Uiso calc R 1 1
O O2 0.96502(19) 0.50720(18) 0.23817(14) 0.0532(5) Uani d . 1 1
O O3 0.95333(16) 0.41174(16) 0.38238(13) 0.0393(4) Uani d . 1 1
H H3A 1.0444 0.4654 0.4097 0.059 Uiso calc R 1 1
O O4 0.71300(17) 0.54785(13) 0.37166(12) 0.0349(3) Uani d . 1 1
H H4A 0.7126 0.5707 0.4366 0.052 Uiso calc R 1 1
O O5 0.74662(15) 0.41508(14) 0.53041(11) 0.0331(3) Uani d . 1 1
O O6 0.63438(16) 0.20588(14) 0.40442(12) 0.0346(3) Uani d . 1 1
O O7 0.3624(2) 0.49402(19) 0.31971(15) 0.0492(4) Uani d . 1 1
H H7A 0.3266 0.5218 0.3652 0.074 Uiso calc R 1 1
O O8 0.37201(18) 0.34828(16) 0.42549(14) 0.0416(4) Uani d . 1 1
C C19 0.3967(2) 0.3938(2) 0.34734(17) 0.0321(4) Uani d . 1 1
C C20 0.4731(2) 0.3428(2) 0.27215(17) 0.0334(4) Uani d . 1 1
H H20A 0.4537 0.3712 0.2027 0.040 Uiso calc R 1 1
H H20B 0.4292 0.2419 0.2518 0.040 Uiso calc R 1 1
C C21 0.6483(2) 0.40111(19) 0.33243(16) 0.0293(4) Uani d . 1 1
C C22 0.6792(2) 0.33436(19) 0.43087(16) 0.0280(4) Uani d . 1 1
C C23 0.7190(2) 0.3641(2) 0.24405(17) 0.0322(4) Uani d . 1 1
H H23A 0.6873 0.2643 0.2233 0.039 Uiso calc R 1 1
H H23B 0.6799 0.3893 0.1762 0.039 Uiso calc R 1 1
C C24 0.8912(2) 0.4362(2) 0.28604(17) 0.0342(4) Uani d . 1 1

loop_
_atom_site_aniso_label
_atom_site_aniso_U_11
_atom_site_aniso_U_22
_atom_site_aniso_U_33
_atom_site_aniso_U_12
_atom_site_aniso_U_13
_atom_site_aniso_U_23
O1 0.0349(7) 0.0325(7) 0.0252(7) 0.0184(6) 0.0105(5) 0.0109(5)
N1 0.0263(8) 0.0323(8) 0.0251(7) 0.0157(6) 0.0095(6) 0.0101(6)
C1 0.0404(11) 0.0278(9) 0.0283(9) 0.0180(8) 0.0118(8) 0.0090(7)
C2 0.0361(10) 0.0412(11) 0.0253(9) 0.0174(9) 0.0129(8) 0.0102(8)
C3 0.0409(12) 0.0553(14) 0.0614(15) 0.0224(11) 0.0167(11) 0.0313(12)
C4 0.0664(17) 0.0791(19) 0.0546(15) 0.0466(16) 0.0286(13) 0.0389(14)
C5 0.0428(13) 0.0832(19) 0.0266(10) 0.0263(13) 0.0084(9) 0.0053(11)
C6 0.0465(14) 0.0612(16) 0.0493(14) 0.0168(12) 0.0071(11) -0.0025(12)
C7 0.0484(13) 0.0443(12) 0.0469(13) 0.0179(11) 0.0130(11) 0.0005(10)
C8 0.0368(10) 0.0464(11) 0.0268(9) 0.0272(9) 0.0116(8) 0.0150(8)
C9 0.0537(14) 0.0657(15) 0.0340(11) 0.0427(12) 0.0143(10) 0.0136(10)
C10 0.0616(16) 0.104(2) 0.0393(12) 0.0599(17) 0.0272(12) 0.0284(14)
C11 0.0410(13) 0.102(2) 0.0510(15) 0.0371(15) 0.0231(12) 0.0378(16)
C12 0.0377(12) 0.0678(16) 0.0487(13) 0.0217(11) 0.0155(10) 0.0285(12)
C13 0.0363(10) 0.0476(12) 0.0336(10) 0.0219(9) 0.0132(8) 0.0190(9)
C14 0.096(2) 0.074(2) 0.0606(17) 0.0541(19) 0.0309(17) 0.0065(15)
C15 0.0526(12) 0.0351(10) 0.0280(10) 0.0257(10) 0.0091(9) 0.0133(8)
C16 0.0440(11) 0.0340(10) 0.0281(9) 0.0177(9) 0.0105(8) 0.0149(8)
C17 0.0399(11) 0.0468(12) 0.0285(10) 0.0242(9) 0.0151(8) 0.0102(8)
C18 0.0274(10) 0.0494(12) 0.0383(11) 0.0145(9) 0.0120(8) 0.0093(9)
O2 0.0459(9) 0.0542(10) 0.0379(9) -0.0012(8) 0.0148(7) 0.0088(7)
O3 0.0296(7) 0.0457(8) 0.0417(8) 0.0149(6) 0.0121(6) 0.0121(7)
O4 0.0454(8) 0.0265(7) 0.0360(7) 0.0169(6) 0.0155(6) 0.0095(6)
O5 0.0300(7) 0.0403(8) 0.0317(7) 0.0180(6) 0.0104(6) 0.0092(6)
O6 0.0375(8) 0.0299(7) 0.0388(8) 0.0170(6) 0.0096(6) 0.0137(6)
O7 0.0714(11) 0.0648(11) 0.0521(10) 0.0544(10) 0.0361(9) 0.0359(9)
O8 0.0487(9) 0.0396(8) 0.0515(9) 0.0239(7) 0.0257(7) 0.0246(7)
C19 0.0279(9) 0.0339(10) 0.0366(10) 0.0155(8) 0.0083(8) 0.0134(8)
C20 0.0347(10) 0.0382(10) 0.0322(10) 0.0212(9) 0.0088(8) 0.0121(8)
C21 0.0321(10) 0.0267(9) 0.0329(10) 0.0151(8) 0.0114(8) 0.0108(7)
C22 0.0249(9) 0.0325(9) 0.0323(10) 0.0159(8) 0.0108(7) 0.0122(8)
C23 0.0347(10) 0.0313(9) 0.0324(10) 0.0156(8) 0.0120(8) 0.0083(8)
C24 0.0368(10) 0.0307(9) 0.0313(10) 0.0116(8) 0.0133(8) 0.0016(8)

loop_
_atom_type_symbol
_atom_type_description
_atom_type_scat_dispersion_real
_atom_type_scat_dispersion_imag
_atom_type_scat_source
C C 0.0181 0.0091 'International Tables Vol C Tables 4.2.6.8 and 6.1.1.4'
H H 0.0000 0.0000 'International Tables Vol C Tables 4.2.6.8 and 6.1.1.4'
N N 0.0311 0.0180 'International Tables Vol C Tables 4.2.6.8 and 6.1.1.4'
O O 0.0492 0.0322 'International Tables Vol C Tables 4.2.6.8 and 6.1.1.4'

loop_
_geom_angle_atom_site_label_1
_geom_angle_atom_site_label_2
_geom_angle_atom_site_label_3
_geom_angle
C15 O1 C1 112.03(14)
C18 N1 C17 109.99(15)
C18 N1 C16 113.44(15)
C17 N1 C16 109.95(15)
C18 N1 H1 107.8
C17 N1 H1 107.8
C16 N1 H1 107.8
O1 C1 C2 107.13(15)
O1 C1 C8 111.31(16)
C2 C1 C8 112.95(15)
O1 C1 H1A 108.4
C2 C1 H1A 108.4
C8 C1 H1A 108.4
C3 C2 C7 119.2(2)
C3 C2 C1 121.8(2)
C7 C2 C1 119.03(19)
C2 C3 C4 119.5(2)
C2 C3 H3 120.2
C4 C3 H3 120.2
C5 C4 C3 119.0(2)
C5 C4 H4 120.5
C3 C4 H4 120.5
C6 C5 C4 121.8(2)
C6 C5 H5 119.1
C4 C5 H5 119.1
C5 C6 C7 119.4(3)
C5 C6 H6 120.3
C7 C6 H6 120.3
C6 C7 C2 121.1(2)
C6 C7 H7 119.5
C2 C7 H7 119.5
C13 C8 C9 119.1(2)
C13 C8 C1 120.07(17)
C9 C8 C1 120.8(2)
C8 C9 C10 117.7(2)
C8 C9 C14 122.4(2)
C10 C9 C14 119.9(2)
C11 C10 C9 122.3(2)
C11 C10 H10 118.8
C9 C10 H10 118.8
C12 C11 C10 119.9(2)
C12 C11 H11 120.1
C10 C11 H11 120.1
C11 C12 C13 119.4(3)
C11 C12 H12 120.3
C13 C12 H12 120.3
C8 C13 C12 121.5(2)
C8 C13 H13 119.2
C12 C13 H13 119.2
C9 C14 H14A 109.5
C9 C14 H14B 109.5
H14A C14 H14B 109.5
C9 C14 H14C 109.5
H14A C14 H14C 109.5
H14B C14 H14C 109.5
O1 C15 C16 108.73(16)
O1 C15 H15A 109.9
C16 C15 H15A 109.9
O1 C15 H15B 109.9
C16 C15 H15B 109.9
H15A C15 H15B 108.3
N1 C16 C15 113.81(16)
N1 C16 H16A 108.8
C15 C16 H16A 108.8
N1 C16 H16B 108.8
C15 C16 H16B 108.8
H16A C16 H16B 107.7
N1 C17 H17A 109.5
N1 C17 H17B 109.5
H17A C17 H17B 109.5
N1 C17 H17C 109.5
H17A C17 H17C 109.5
H17B C17 H17C 109.5
N1 C18 H18A 109.5
N1 C18 H18B 109.5
H18A C18 H18B 109.5
N1 C18 H18C 109.5
H18A C18 H18C 109.5
H18B C18 H18C 109.5
C24 O3 H3A 109.5
C21 O4 H4A 109.5
C19 O7 H7A 109.5
O8 C19 O7 123.69(19)
O8 C19 C20 123.37(17)
O7 C19 C20 112.93(17)
C19 C20 C21 111.50(16)
C19 C20 H20A 109.3
C21 C20 H20A 109.3
C19 C20 H20B 109.3
C21 C20 H20B 109.3
H20A C20 H20B 108.0
O4 C21 C23 107.28(15)
O4 C21 C22 111.65(15)
C23 C21 C22 110.56(15)
O4 C21 C20 110.38(14)
C23 C21 C20 107.75(16)
C22 C21 C20 109.14(15)
O6 C22 O5 126.11(17)
O6 C22 C21 116.70(16)
O5 C22 C21 117.19(16)
C24 C23 C21 113.05(16)
C24 C23 H23A 109.0
C21 C23 H23A 109.0
C24 C23 H23B 109.0
C21 C23 H23B 109.0
H23A C23 H23B 107.8
O2 C24 O3 123.4(2)
O2 C24 C23 124.1(2)
O3 C24 C23 112.52(17)

loop_
_geom_bond_atom_site_label_1
_geom_bond_atom_site_label_2
_geom_bond_distance
O1 C15 1.415(2)
O1 C1 1.431(2)
N1 C18 1.488(2)
N1 C17 1.490(2)
N1 C16 1.496(2)
N1 H1 0.9100
C1 C2 1.514(3)
C1 C8 1.522(3)
C1 H1A 0.9800
C2 C3 1.366(3)
C2 C7 1.400(3)
C3 C4 1.418(4)
C3 H3 0.9300
C4 C5 1.369(4)
C4 H4 0.9300
C5 C6 1.354(4)
C5 H5 0.9300
C6 C7 1.367(4)
C6 H6 0.9300
C7 H7 0.9300
C8 C13 1.389(3)
C8 C9 1.403(3)
C9 C10 1.406(4)
C9 C14 1.480(4)
C10 C11 1.368(4)
C10 H10 0.9300
C11 C12 1.368(4)
C11 H11 0.9300
C12 C13 1.394(3)
C12 H12 0.9300
C13 H13 0.9300
C14 H14A 0.9600
C14 H14B 0.9600
C14 H14C 0.9600
C15 C16 1.500(3)
C15 H15A 0.9700
C15 H15B 0.9700
C16 H16A 0.9700
C16 H16B 0.9700
C17 H17A 0.9600
C17 H17B 0.9600
C17 H17C 0.9600
C18 H18A 0.9600
C18 H18B 0.9600
C18 H18C 0.9600
O2 C24 1.200(3)
O3 C24 1.332(3)
O3 H3A 0.8200
O4 C21 1.414(2)
O4 H4A 0.8200
O5 C22 1.265(2)
O6 C22 1.244(2)
O7 C19 1.313(2)
O7 H7A 0.8200
O8 C19 1.206(2)
C19 C20 1.511(3)
C20 C21 1.550(3)
C20 H20A 0.9700
C20 H20B 0.9700
C21 C23 1.535(3)
C21 C22 1.549(3)
C23 C24 1.505(3)
C23 H23A 0.9700
C23 H23B 0.9700

loop_
_geom_hbond_atom_site_label_D
_geom_hbond_atom_site_label_H
_geom_hbond_atom_site_label_A
_geom_hbond_site_symmetry_A
_geom_hbond_distance_DH
_geom_hbond_distance_HA
_geom_hbond_distance_DA
_geom_hbond_angle_DHA
N1 H1 O6 2_656 0.91 1.83 2.725(2) 166.5
O4 H4A O8 2_666 0.82 2.30 3.067(2) 155.6
O7 H7A O5 2_666 0.82 1.81 2.634(2) 178.1

loop_
_geom_torsion_atom_site_label_1
_geom_torsion_atom_site_label_2
_geom_torsion_atom_site_label_3
_geom_torsion_atom_site_label_4
_geom_torsion
C15 O1 C1 C2 -156.91(16)
C15 O1 C1 C8 79.15(19)
O1 C1 C2 C3 -69.6(2)
C8 C1 C2 C3 53.3(3)
O1 C1 C2 C7 108.4(2)
C8 C1 C2 C7 -128.6(2)
C7 C2 C3 C4 -0.1(4)
C1 C2 C3 C4 178.0(2)
C2 C3 C4 C5 0.5(4)
C3 C4 C5 C6 -1.3(4)
C4 C5 C6 C7 1.6(4)
C5 C6 C7 C2 -1.1(4)
C3 C2 C7 C6 0.4(4)
C1 C2 C7 C6 -177.8(2)
O1 C1 C8 C13 24.5(2)
C2 C1 C8 C13 -96.0(2)
O1 C1 C8 C9 -155.81(17)
C2 C1 C8 C9 83.6(2)
C13 C8 C9 C10 -0.9(3)
C1 C8 C9 C10 179.40(18)
C13 C8 C9 C14 179.4(2)
C1 C8 C9 C14 -0.3(3)
C8 C9 C10 C11 0.1(3)
C14 C9 C10 C11 179.8(2)
C9 C10 C11 C12 0.4(4)
C10 C11 C12 C13 -0.2(4)
C9 C8 C13 C12 1.2(3)
C1 C8 C13 C12 -179.11(19)
C11 C12 C13 C8 -0.7(3)
C1 O1 C15 C16 175.89(16)
C18 N1 C16 C15 61.1(2)
C17 N1 C16 C15 -175.25(17)
O1 C15 C16 N1 61.9(2)
O8 C19 C20 C21 -76.4(2)
O7 C19 C20 C21 102.6(2)
C19 C20 C21 O4 -54.0(2)
C19 C20 C21 C23 -170.86(15)
C19 C20 C21 C22 69.05(19)
O4 C21 C22 O6 -176.07(15)
C23 C21 C22 O6 -56.7(2)
C20 C21 C22 O6 61.6(2)
O4 C21 C22 O5 4.3(2)
C23 C21 C22 O5 123.66(17)
C20 C21 C22 O5 -117.99(18)
O4 C21 C23 C24 51.0(2)
C22 C21 C23 C24 -71.0(2)
C20 C21 C23 C24 169.85(16)
C21 C23 C24 O2 -124.6(2)
C21 C23 C24 O3 55.7(2)

loop_
_cod_related_entry_id
_cod_related_entry_database
_cod_related_entry_code
1 ChemSpider 19620
